data_1573554
loop_
_publ_author_name
'Jin, Peng-Bo'
'Luo, Qian-Cheng'
'Gransbury, Gemma K.'
'Winpenny, Richard E. P.'
'Mills, David P.'
'Zheng, Yan-Zhen'

_publ_section_title
;
 Rare earth benzene tetraanion-bridged amidinate complexes.
;
_journal_name_full 'Chemical science'
_journal_paper_doi 10.1039/d4sc05982d
_journal_year 2024
_chemical_formula_moiety '0.17(C58 H86 Cl Dy N4)'
_chemical_formula_sum 'C10.09 H14.96 Cl0.17 Dy0.17 N0.7'
_chemical_formula_weight 180.39
_space_group_crystal_system monoclinic
_space_group_IT_number 15
_space_group_name_Hall '-C 2yc'
_space_group_name_H-M_alt 'C 1 2/c 1'
_atom_sites_solution_hydrogens geom
_audit_creation_date 2023-12-28
_audit_creation_method
;
Olex2 1.5
(compiled 2023.08.24 svn.re1ec1418 for OlexSys, GUI svn.r6817)
;
_audit_update_record
;
2024-07-13 deposited with the CCDC.	2024-12-24 downloaded from the CCDC.
;
_cell_angle_alpha 90
_cell_angle_beta 112.235(6)
_cell_angle_gamma 90
_cell_formula_units_Z 23
_cell_length_a 23.9612(13)
_cell_length_b 10.5893(4)
_cell_length_c 22.5423(13)
_cell_measurement_reflns_used 5061
_cell_measurement_temperature 100.01(10)
_cell_measurement_theta_max 28.8150
_cell_measurement_theta_min 3.6210
_cell_volume 5294.4(5)
_computing_cell_refinement 'CrysAlisPro 1.171.41.122a (Rigaku OD, 2021)'
_computing_data_collection 'CrysAlisPro 1.171.41.122a (Rigaku OD, 2021)'
_computing_data_reduction 'CrysAlisPro 1.171.41.122a (Rigaku OD, 2021)'
_computing_molecular_graphics 'Olex2 1.5 (Dolomanov et al., 2009)'
_computing_publication_material 'Olex2 1.5 (Dolomanov et al., 2009)'
_computing_structure_refinement 'ShelXL (Sheldrick, 2015)'
_diffrn_ambient_environment N~2~
_diffrn_ambient_temperature 100.01(10)
_diffrn_detector 'CCD plate'
_diffrn_detector_area_resol_mean 8.0714
_diffrn_detector_type Eos
_diffrn_measured_fraction_theta_full 0.997
_diffrn_measured_fraction_theta_max 0.858
_diffrn_measurement_details
;
List of Runs (angles in degrees, time in seconds):

  # Type    Start    End  Width  t~exp~   \w     \q     \k     \f   Frames
#--------------------------------------------------------------------------
  1  \w     32.00  87.00   1.00    4.28    --   20.18  57.00-120.00   55
  2  \w     15.00  89.00   1.00    4.28    --   20.18  57.00 -60.00   74
  3  \w     18.00  85.00   1.00    4.28    --   20.18  57.00-180.00   67
  4  \w     24.00  63.00   1.00    4.28    --   20.18 -99.00   0.00   39
;
_diffrn_measurement_device 'four-circle diffractometer'
_diffrn_measurement_device_type 'SuperNova, Single source at offset/far, Eos'
_diffrn_measurement_method '\w scans'
_diffrn_orient_matrix_type 'CrysAlisPro convention (1999,Acta A55,543-557)'
_diffrn_orient_matrix_UB_11 0.0299867000
_diffrn_orient_matrix_UB_12 -0.0044813000
_diffrn_orient_matrix_UB_13 0.0013466000
_diffrn_orient_matrix_UB_21 0.0109128000
_diffrn_orient_matrix_UB_22 -0.0009301000
_diffrn_orient_matrix_UB_23 0.0339949000
_diffrn_orient_matrix_UB_31 -0.0021237000
_diffrn_orient_matrix_UB_32 -0.0667802000
_diffrn_orient_matrix_UB_33 -0.0005300000
_diffrn_radiation_monochromator mirror
_diffrn_radiation_probe x-ray
_diffrn_radiation_type MoK\a
_diffrn_radiation_wavelength 0.71073
_diffrn_reflns_av_R_equivalents 0.0534
_diffrn_reflns_av_unetI/netI 0.0910
_diffrn_reflns_Laue_measured_fraction_full 0.997
_diffrn_reflns_Laue_measured_fraction_max 0.858
_diffrn_reflns_limit_h_max 31
_diffrn_reflns_limit_h_min -23
_diffrn_reflns_limit_k_max 13
_diffrn_reflns_limit_k_min -13
_diffrn_reflns_limit_l_max 30
_diffrn_reflns_limit_l_min -29
_diffrn_reflns_number 11961
_diffrn_reflns_point_group_measured_fraction_full 0.997
_diffrn_reflns_point_group_measured_fraction_max 0.858
_diffrn_reflns_theta_full 25.242
_diffrn_reflns_theta_max 29.164
_diffrn_reflns_theta_min 3.361
_diffrn_source 'micro-focus sealed X-ray tube'
_diffrn_source_type 'SuperNova (Mo) X-ray Source'
_exptl_absorpt_coefficient_mu 1.502
_exptl_absorpt_correction_T_max 1.00000
_exptl_absorpt_correction_T_min 0.39583
_exptl_absorpt_correction_type multi-scan
_exptl_absorpt_process_details
;
CrysAlisPro 1.171.41.122a (Rigaku Oxford Diffraction, 2021)
Empirical absorption correction using spherical harmonics,
implemented in SCALE3 ABSPACK scaling algorithm.
;
_exptl_crystal_colour colorless
_exptl_crystal_density_diffrn 1.301
_exptl_crystal_description block
_exptl_crystal_F_000 2180
_exptl_crystal_size_max 0.3
_exptl_crystal_size_mid 0.2
_exptl_crystal_size_min 0.15
_refine_diff_density_max 2.085
_refine_diff_density_min -1.551
_refine_diff_density_rms 0.152
_refine_ls_extinction_method none
_refine_ls_goodness_of_fit_ref 1.015
_refine_ls_hydrogen_treatment constr
_refine_ls_matrix_type full
_refine_ls_number_parameters 301
_refine_ls_number_reflns 6138
_refine_ls_number_restraints 0
_refine_ls_restrained_S_all 1.015
_refine_ls_R_factor_all 0.0604
_refine_ls_R_factor_gt 0.0498
_refine_ls_shift/su_max 0.001
_refine_ls_shift/su_mean 0.000
_refine_ls_structure_factor_coef Fsqd
_refine_ls_weighting_details 'w=1/[\s^2^(Fo^2^)+(0.0511P)^2^] where P=(Fo^2^+2Fc^2^)/3'
_refine_ls_weighting_scheme calc
_refine_ls_wR_factor_gt 0.1084
_refine_ls_wR_factor_ref 0.1165
_reflns_Friedel_coverage 0.000
_reflns_number_gt 5280
_reflns_number_total 6138
_reflns_threshold_expression 'I > 2\s(I)'
_cod_data_source_file d4sc05982d2.cif
_cod_data_source_block arepw2045
_cod_original_formula_sum 'C10.09 H14.96 Cl0.17 Dy0.17 N0.70'
_cod_database_code 1573554
_shelx_shelxl_version_number 2014/7
_shelx_space_group_comment
;
The symmetry employed for this shelxl refinement is uniquely defined
by the following loop, which should always be used as a source of
symmetry information in preference to the above space-group names.
They are only intended as comments.
;
_diffrn_oxdiff_digest_frames
;
0176bb3acccc1dc72077f965210714024000028b912
;
_reflns_odcompleteness_completeness 99.63
_reflns_odcompleteness_iscentric 1
_reflns_odcompleteness_theta 26.32
_olex2_refinement_description
;
1.a Ternary CH refined with riding coordinates:
 C007(H007), C00A(H00A), C00I(H00I), C00L(H00L)
1.b Aromatic/amide H refined with riding coordinates:
 C00D(H00D), C00F(H00F), C00G(H00G), C00N(H00P), C00O(H00Q), C00S(H00Z)
1.c Idealised Me refined as rotating group:
 C00H(H00B,H00C,H00E), C00J(H00H,H00J,H00K), C00M(H00M,H00N,H00O), C00P(H00R,
 H00S,H00T), C00Q(H00U,H00V,H00W), C00R(H00X,H00Y,H), C00T(H00,HA,HB),
 C00U(H0AA,HC,HD), C00V(H1AA,HE,HF), C00W(H2AA,HG,HH), C00X(H3AA,HI,HJ)
;
_olex2_submission_special_instructions 'No special instructions were received'
_oxdiff_exptl_absorpt_empirical_details
;
Empirical correction (ABSPACK) includes:
- Absorption correction using spherical harmonics
- Frame scaling
;
_oxdiff_exptl_absorpt_empirical_full_max 2.408
_oxdiff_exptl_absorpt_empirical_full_min 0.363

loop_
_space_group_symop_operation_xyz
'x, y, z'
'-x, y, -z+1/2'
'x+1/2, y+1/2, z'
'-x+1/2, y+1/2, -z+1/2'
'-x, -y, -z'
'x, -y, z-1/2'
'-x+1/2, -y+1/2, -z'
'x+1/2, -y+1/2, z-1/2'

loop_
_atom_site_label
_atom_site_type_symbol
_atom_site_fract_x
_atom_site_fract_y
_atom_site_fract_z
_atom_site_U_iso_or_equiv
_atom_site_adp_type
_atom_site_occupancy
_atom_site_site_symmetry_order
_atom_site_calc_flag
_atom_site_refinement_flags_posn
_atom_site_refinement_flags_adp
_atom_site_refinement_flags_occupancy
_atom_site_disorder_assembly
_atom_site_disorder_group
Dy01 Dy 0.5000 0.59564(2) 0.2500 0.01468(10) Uani 1 2 d S T P . .
Cl02 Cl 0.5000 0.35723(13) 0.2500 0.0233(3) Uani 1 2 d S T P . .
N003 N 0.60182(15) 0.6127(3) 0.32450(15) 0.0140(7) Uani 1 1 d . . . . .
N004 N 0.57480(14) 0.7064(3) 0.22930(14) 0.0155(7) Uani 1 1 d . . . . .
C005 C 0.62163(18) 0.6718(3) 0.28386(17) 0.0153(8) Uani 1 1 d . . . . .
C006 C 0.63610(18) 0.5740(4) 0.38920(18) 0.0150(8) Uani 1 1 d . . . . .
C007 C 0.57220(19) 0.5117(4) 0.13837(19) 0.0195(9) Uani 1 1 d . . . . .
H007 H 0.5844 0.4997 0.1856 0.023 Uiso 1 1 calc R . . . .
C008 C 0.66228(17) 0.4536(4) 0.40406(18) 0.0162(8) Uani 1 1 d . . . . .
C009 C 0.57903(18) 0.7439(4) 0.17004(17) 0.0160(8) Uani 1 1 d . . . . .
C00A C 0.60546(19) 0.7830(4) 0.42672(19) 0.0192(8) Uani 1 1 d . . . . .
H00A H 0.5728 0.7787 0.3831 0.023 Uiso 1 1 calc R . . . .
C00B C 0.58027(18) 0.6499(4) 0.12623(19) 0.0176(8) Uani 1 1 d . . . . .
C00C C 0.63842(17) 0.6567(4) 0.43929(18) 0.0167(8) Uani 1 1 d . . . . .
C00D C 0.69442(19) 0.4227(4) 0.4683(2) 0.0210(9) Uani 1 1 d . . . . .
H00D H 0.7129 0.3420 0.4786 0.025 Uiso 1 1 calc R . . . .
C00E C 0.57673(19) 0.8719(4) 0.15263(19) 0.0184(8) Uani 1 1 d . . . . .
C00F C 0.70007(19) 0.5065(4) 0.51720(19) 0.0217(9) Uani 1 1 d . . . . .
H00F H 0.7231 0.4848 0.5605 0.026 Uiso 1 1 calc R . . . .
C00G C 0.67177(19) 0.6221(4) 0.50219(19) 0.0198(9) Uani 1 1 d . . . . .
H00G H 0.6752 0.6796 0.5357 0.024 Uiso 1 1 calc R . . . .
C00H C 0.5052(2) 0.4772(4) 0.1059(2) 0.0269(10) Uani 1 1 d . . . . .
H00B H 0.4811 0.5354 0.1203 0.040 Uiso 1 1 calc GR . . . .
H00C H 0.4990 0.3906 0.1174 0.040 Uiso 1 1 calc GR . . . .
H00E H 0.4928 0.4836 0.0593 0.040 Uiso 1 1 calc GR . . . .
C00I C 0.56836(19) 0.9770(4) 0.1949(2) 0.0214(9) Uani 1 1 d . . . . .
H00I H 0.5813 0.9439 0.2396 0.026 Uiso 1 1 calc R . . . .
C00J C 0.73490(18) 0.6715(4) 0.36249(18) 0.0212(9) Uani 1 1 d . . . . .
H00H H 0.7245 0.7253 0.3922 0.032 Uiso 1 1 calc GR . . . .
H00J H 0.7755 0.6927 0.3649 0.032 Uiso 1 1 calc GR . . . .
H00K H 0.7338 0.5827 0.3742 0.032 Uiso 1 1 calc GR . . . .
C00K C 0.68912(18) 0.6932(4) 0.29350(18) 0.0189(8) Uani 1 1 d . . . . .
C00L C 0.65719(19) 0.3519(4) 0.35452(19) 0.0200(9) Uani 1 1 d . . . . .
H00L H 0.6321 0.3855 0.3111 0.024 Uiso 1 1 calc R . . . .
C00M C 0.6101(2) 0.4216(4) 0.1153(2) 0.0291(11) Uani 1 1 d . . . . .
H00M H 0.5929 0.4173 0.0684 0.044 Uiso 1 1 calc GR . . . .
H00N H 0.6098 0.3371 0.1330 0.044 Uiso 1 1 calc GR . . . .
H00O H 0.6516 0.4528 0.1298 0.044 Uiso 1 1 calc GR . . . .
C00N C 0.5808(2) 0.9031(4) 0.0943(2) 0.0243(10) Uani 1 1 d . . . . .
H00P H 0.5800 0.9895 0.0827 0.029 Uiso 1 1 calc R . . . .
C00O C 0.58511(19) 0.6862(4) 0.06873(19) 0.0232(9) Uani 1 1 d . . . . .
H00Q H 0.5877 0.6230 0.0400 0.028 Uiso 1 1 calc R . . . .
C00P C 0.7051(2) 0.6018(4) 0.2497(2) 0.0248(10) Uani 1 1 d . . . . .
H00R H 0.6935 0.5159 0.2564 0.037 Uiso 1 1 calc GR . . . .
H00S H 0.7486 0.6048 0.2598 0.037 Uiso 1 1 calc GR . . . .
H00T H 0.6834 0.6263 0.2049 0.037 Uiso 1 1 calc GR . . . .
C00Q C 0.5757(2) 0.8107(4) 0.4744(2) 0.0284(10) Uani 1 1 d . . . . .
H00U H 0.5507 0.7386 0.4761 0.043 Uiso 1 1 calc GR . . . .
H00V H 0.5504 0.8862 0.4608 0.043 Uiso 1 1 calc GR . . . .
H00W H 0.6069 0.8250 0.5170 0.043 Uiso 1 1 calc GR . . . .
C00R C 0.6062(3) 1.0948(4) 0.1962(3) 0.0376(13) Uani 1 1 d . . . . .
H00X H 0.6490 1.0716 0.2118 0.056 Uiso 1 1 calc GR . . . .
H00Y H 0.6000 1.1582 0.2248 0.056 Uiso 1 1 calc GR . . . .
H H 0.5939 1.1297 0.1528 0.056 Uiso 1 1 calc GR . . . .
C00S C 0.5861(2) 0.8117(4) 0.05288(19) 0.0275(10) Uani 1 1 d . . . . .
H00Z H 0.5904 0.8350 0.0141 0.033 Uiso 1 1 calc R . . . .
C00T C 0.7184(2) 0.3121(4) 0.3543(2) 0.0292(11) Uani 1 1 d . . . . .
H00 H 0.7389 0.3858 0.3458 0.044 Uiso 1 1 calc GR . . . .
HA H 0.7125 0.2485 0.3209 0.044 Uiso 1 1 calc GR . . . .
HB H 0.7430 0.2762 0.3961 0.044 Uiso 1 1 calc GR . . . .
C00U C 0.7002(2) 0.8283(4) 0.2764(2) 0.0288(10) Uani 1 1 d . . . . .
H0AA H 0.6780 0.8425 0.2305 0.043 Uiso 1 1 calc GR . . . .
HC H 0.7434 0.8408 0.2868 0.043 Uiso 1 1 calc GR . . . .
HD H 0.6862 0.8881 0.3010 0.043 Uiso 1 1 calc GR . . . .
C00V C 0.5021(2) 1.0143(4) 0.1725(2) 0.0385(13) Uani 1 1 d . . . . .
H1AA H 0.4867 1.0338 0.1266 0.058 Uiso 1 1 calc GR . . . .
HE H 0.4981 1.0888 0.1964 0.058 Uiso 1 1 calc GR . . . .
HF H 0.4790 0.9442 0.1802 0.058 Uiso 1 1 calc GR . . . .
C00W C 0.6470(2) 0.8912(4) 0.4264(3) 0.0387(13) Uani 1 1 d . . . . .
H2AA H 0.6817 0.8929 0.4672 0.058 Uiso 1 1 calc GR . . . .
HG H 0.6250 0.9712 0.4204 0.058 Uiso 1 1 calc GR . . . .
HH H 0.6611 0.8792 0.3912 0.058 Uiso 1 1 calc GR . . . .
C00X C 0.6258(2) 0.2351(4) 0.3677(2) 0.0266(10) Uani 1 1 d . . . . .
H3AA H 0.6503 0.2003 0.4098 0.040 Uiso 1 1 calc GR . . . .
HI H 0.6209 0.1713 0.3346 0.040 Uiso 1 1 calc GR . . . .
HJ H 0.5861 0.2591 0.3671 0.040 Uiso 1 1 calc GR . . . .

loop_
_atom_site_aniso_label
_atom_site_aniso_U_11
_atom_site_aniso_U_22
_atom_site_aniso_U_33
_atom_site_aniso_U_23
_atom_site_aniso_U_13
_atom_site_aniso_U_12
Dy01 0.01361(15) 0.01597(14) 0.01611(15) 0.000 0.00750(11) 0.000
Cl02 0.0231(8) 0.0180(6) 0.0276(8) 0.000 0.0081(6) 0.000
N003 0.0136(17) 0.0170(15) 0.0125(16) 0.0001(12) 0.0062(13) -0.0023(13)
N004 0.0167(18) 0.0193(15) 0.0125(15) 0.0034(12) 0.0079(13) -0.0008(14)
C005 0.018(2) 0.0160(18) 0.0154(18) -0.0040(14) 0.0100(15) -0.0013(16)
C006 0.0097(19) 0.0223(19) 0.0146(18) -0.0023(15) 0.0065(15) -0.0045(15)
C007 0.024(2) 0.0200(19) 0.020(2) -0.0021(16) 0.0139(18) 0.0005(17)
C008 0.012(2) 0.0215(19) 0.0176(19) 0.0021(16) 0.0078(16) -0.0016(16)
C009 0.015(2) 0.0218(19) 0.0150(18) -0.0007(15) 0.0100(15) -0.0004(16)
C00A 0.020(2) 0.0202(19) 0.019(2) -0.0027(16) 0.0104(17) -0.0027(17)
C00B 0.014(2) 0.0172(18) 0.024(2) 0.0018(16) 0.0099(17) -0.0011(16)
C00C 0.013(2) 0.0201(19) 0.0163(19) -0.0019(15) 0.0042(15) -0.0049(16)
C00D 0.017(2) 0.026(2) 0.023(2) 0.0038(16) 0.0098(18) 0.0027(17)
C00E 0.017(2) 0.0212(19) 0.020(2) 0.0018(16) 0.0096(17) 0.0001(16)
C00F 0.018(2) 0.031(2) 0.0152(19) 0.0056(17) 0.0056(17) 0.0010(18)
C00G 0.016(2) 0.029(2) 0.017(2) -0.0039(16) 0.0099(17) -0.0047(17)
C00H 0.030(3) 0.030(2) 0.024(2) -0.0005(18) 0.014(2) -0.007(2)
C00I 0.024(2) 0.0184(19) 0.023(2) 0.0005(16) 0.0092(18) -0.0002(17)
C00J 0.014(2) 0.030(2) 0.020(2) -0.0004(17) 0.0073(16) -0.0033(17)
C00K 0.016(2) 0.024(2) 0.020(2) 0.0016(16) 0.0103(16) -0.0022(17)
C00L 0.023(2) 0.0169(18) 0.020(2) 0.0003(16) 0.0083(17) 0.0034(17)
C00M 0.039(3) 0.022(2) 0.035(3) -0.0022(18) 0.024(2) 0.005(2)
C00N 0.029(3) 0.023(2) 0.024(2) 0.0068(16) 0.0133(19) -0.0010(18)
C00O 0.024(2) 0.031(2) 0.019(2) -0.0028(17) 0.0121(18) 0.0014(19)
C00P 0.015(2) 0.038(3) 0.023(2) -0.0013(18) 0.0102(18) 0.0024(18)
C00Q 0.033(3) 0.031(2) 0.023(2) 0.0012(18) 0.0140(19) 0.012(2)
C00R 0.050(4) 0.022(2) 0.045(3) -0.0089(19) 0.022(3) -0.013(2)
C00S 0.032(3) 0.037(2) 0.019(2) 0.0081(18) 0.0152(19) 0.001(2)
C00T 0.035(3) 0.026(2) 0.028(2) -0.0023(18) 0.014(2) 0.008(2)
C00U 0.024(2) 0.031(2) 0.031(2) 0.0051(19) 0.010(2) -0.007(2)
C00V 0.034(3) 0.033(2) 0.042(3) -0.013(2) 0.007(2) 0.009(2)
C00W 0.033(3) 0.019(2) 0.072(4) 0.002(2) 0.029(3) -0.002(2)
C00X 0.028(3) 0.025(2) 0.025(2) 0.0020(18) 0.0078(19) -0.0009(19)

loop_
_atom_type_symbol
_atom_type_description
_atom_type_scat_dispersion_real
_atom_type_scat_dispersion_imag
_atom_type_scat_source
C C 0.0033 0.0016 'International Tables Vol C Tables 4.2.6.8 and 6.1.1.4'
H H 0.0000 0.0000 'International Tables Vol C Tables 4.2.6.8 and 6.1.1.4'
Cl Cl 0.1484 0.1585 'International Tables Vol C Tables 4.2.6.8 and 6.1.1.4'
Dy Dy -0.1892 4.4098 'International Tables Vol C Tables 4.2.6.8 and 6.1.1.4'
N N 0.0061 0.0033 'International Tables Vol C Tables 4.2.6.8 and 6.1.1.4'

loop_
_geom_angle_atom_site_label_1
_geom_angle_atom_site_label_2
_geom_angle_atom_site_label_3
_geom_angle
_geom_angle_site_symmetry_1
_geom_angle_site_symmetry_3
_geom_angle_publ_flag
Cl02 Dy01 C005 106.53(7) . 2_655 ?
Cl02 Dy01 C005 106.53(7) . . ?
N003 Dy01 Cl02 94.34(7) 2_655 . ?
N003 Dy01 Cl02 94.34(7) . . ?
N003 Dy01 N003 171.31(14) . 2_655 ?
N003 Dy01 C005 28.00(11) 2_655 2_655 ?
N003 Dy01 C005 28.00(11) . . ?
N003 Dy01 C005 147.13(11) 2_655 . ?
N003 Dy01 C005 147.13(11) . 2_655 ?
N004 Dy01 Cl02 120.19(8) 2_655 . ?
N004 Dy01 Cl02 120.19(8) . . ?
N004 Dy01 N003 56.27(10) . . ?
N004 Dy01 N003 118.63(11) . 2_655 ?
N004 Dy01 N003 56.27(10) 2_655 2_655 ?
N004 Dy01 N003 118.63(11) 2_655 . ?
N004 Dy01 N004 119.62(16) 2_655 . ?
N004 Dy01 C005 28.53(10) . . ?
N004 Dy01 C005 126.32(10) . 2_655 ?
N004 Dy01 C005 126.32(10) 2_655 . ?
N004 Dy01 C005 28.53(10) 2_655 2_655 ?
C005 Dy01 C005 146.94(15) 2_655 . ?
C005 N003 Dy01 95.0(2) . . ?
C005 N003 C006 127.9(3) . . ?
C006 N003 Dy01 137.0(3) . . ?
C005 N004 Dy01 96.7(2) . . ?
C005 N004 C009 126.2(3) . . ?
C009 N004 Dy01 131.0(2) . . ?
N003 C005 Dy01 57.0(2) . . ?
N003 C005 N004 111.0(4) . . ?
N003 C005 C00K 126.1(3) . . ?
N004 C005 Dy01 54.7(2) . . ?
N004 C005 C00K 122.8(3) . . ?
C00K C005 Dy01 168.9(2) . . ?
C008 C006 N003 122.2(3) . . ?
C008 C006 C00C 119.5(3) . . ?
C00C C006 N003 118.0(3) . . ?
C00B C007 H007 108.0 . . ?
C00B C007 C00H 109.0(3) . . ?
C00B C007 C00M 114.0(4) . . ?
C00H C007 H007 108.0 . . ?
C00H C007 C00M 109.6(3) . . ?
C00M C007 H007 108.0 . . ?
C006 C008 C00L 124.2(3) . . ?
C00D C008 C006 118.7(4) . . ?
C00D C008 C00L 117.0(3) . . ?
C00B C009 N004 119.0(3) . . ?
C00E C009 N004 121.2(3) . . ?
C00E C009 C00B 119.6(4) . . ?
C00C C00A H00A 107.5 . . ?
C00C C00A C00Q 112.6(3) . . ?
C00Q C00A H00A 107.5 . . ?
C00W C00A H00A 107.5 . . ?
C00W C00A C00C 111.6(4) . . ?
C00W C00A C00Q 109.9(4) . . ?
C009 C00B C007 121.2(4) . . ?
C00O C00B C007 119.6(4) . . ?
C00O C00B C009 119.1(4) . . ?
C006 C00C C00A 122.3(3) . . ?
C00G C00C C006 119.1(4) . . ?
C00G C00C C00A 118.6(4) . . ?
C008 C00D H00D 119.1 . . ?
C00F C00D C008 121.7(4) . . ?
C00F C00D H00D 119.1 . . ?
C009 C00E C00I 122.0(4) . . ?
C00N C00E C009 118.8(4) . . ?
C00N C00E C00I 119.2(4) . . ?
C00D C00F H00F 120.5 . . ?
C00G C00F C00D 118.9(4) . . ?
C00G C00F H00F 120.5 . . ?
C00C C00G H00G 119.2 . . ?
C00F C00G C00C 121.6(4) . . ?
C00F C00G H00G 119.2 . . ?
C007 C00H H00B 109.5 . . ?
C007 C00H H00C 109.5 . . ?
C007 C00H H00E 109.5 . . ?
H00B C00H H00C 109.5 . . ?
H00B C00H H00E 109.5 . . ?
H00C C00H H00E 109.5 . . ?
C00E C00I H00I 108.1 . . ?
C00E C00I C00R 112.8(4) . . ?
C00R C00I H00I 108.1 . . ?
C00V C00I C00E 110.4(3) . . ?
C00V C00I H00I 108.1 . . ?
C00V C00I C00R 109.3(4) . . ?
H00H C00J H00J 109.5 . . ?
H00H C00J H00K 109.5 . . ?
H00J C00J H00K 109.5 . . ?
C00K C00J H00H 109.5 . . ?
C00K C00J H00J 109.5 . . ?
C00K C00J H00K 109.5 . . ?
C00J C00K C005 114.9(3) . . ?
C00P C00K C005 108.5(3) . . ?
C00P C00K C00J 107.5(3) . . ?
C00U C00K C005 111.6(3) . . ?
C00U C00K C00J 105.6(3) . . ?
C00U C00K C00P 108.6(4) . . ?
C008 C00L H00L 108.5 . . ?
C008 C00L C00T 112.8(3) . . ?
C008 C00L C00X 109.7(4) . . ?
C00T C00L H00L 108.5 . . ?
C00T C00L C00X 108.6(3) . . ?
C00X C00L H00L 108.5 . . ?
C007 C00M H00M 109.5 . . ?
C007 C00M H00N 109.5 . . ?
C007 C00M H00O 109.5 . . ?
H00M C00M H00N 109.5 . . ?
H00M C00M H00O 109.5 . . ?
H00N C00M H00O 109.5 . . ?
C00E C00N H00P 119.1 . . ?
C00S C00N C00E 121.9(4) . . ?
C00S C00N H00P 119.1 . . ?
C00B C00O H00Q 119.3 . . ?
C00S C00O C00B 121.4(4) . . ?
C00S C00O H00Q 119.3 . . ?
C00K C00P H00R 109.5 . . ?
C00K C00P H00S 109.5 . . ?
C00K C00P H00T 109.5 . . ?
H00R C00P H00S 109.5 . . ?
H00R C00P H00T 109.5 . . ?
H00S C00P H00T 109.5 . . ?
C00A C00Q H00U 109.5 . . ?
C00A C00Q H00V 109.5 . . ?
C00A C00Q H00W 109.5 . . ?
H00U C00Q H00V 109.5 . . ?
H00U C00Q H00W 109.5 . . ?
H00V C00Q H00W 109.5 . . ?
C00I C00R H00X 109.5 . . ?
C00I C00R H00Y 109.5 . . ?
C00I C00R H 109.5 . . ?
H00X C00R H00Y 109.5 . . ?
H00X C00R H 109.5 . . ?
H00Y C00R H 109.5 . . ?
C00N C00S H00Z 120.5 . . ?
C00O C00S C00N 118.9(4) . . ?
C00O C00S H00Z 120.5 . . ?
C00L C00T H00 109.5 . . ?
C00L C00T HA 109.5 . . ?
C00L C00T HB 109.5 . . ?
H00 C00T HA 109.5 . . ?
H00 C00T HB 109.5 . . ?
HA C00T HB 109.5 . . ?
C00K C00U H0AA 109.5 . . ?
C00K C00U HC 109.5 . . ?
C00K C00U HD 109.5 . . ?
H0AA C00U HC 109.5 . . ?
H0AA C00U HD 109.5 . . ?
HC C00U HD 109.5 . . ?
C00I C00V H1AA 109.5 . . ?
C00I C00V HE 109.5 . . ?
C00I C00V HF 109.5 . . ?
H1AA C00V HE 109.5 . . ?
H1AA C00V HF 109.5 . . ?
HE C00V HF 109.5 . . ?
C00A C00W H2AA 109.5 . . ?
C00A C00W HG 109.5 . . ?
C00A C00W HH 109.5 . . ?
H2AA C00W HG 109.5 . . ?
H2AA C00W HH 109.5 . . ?
HG C00W HH 109.5 . . ?
C00L C00X H3AA 109.5 . . ?
C00L C00X HI 109.5 . . ?
C00L C00X HJ 109.5 . . ?
H3AA C00X HI 109.5 . . ?
H3AA C00X HJ 109.5 . . ?
HI C00X HJ 109.5 . . ?

loop_
_geom_bond_atom_site_label_1
_geom_bond_atom_site_label_2
_geom_bond_distance
_geom_bond_site_symmetry_2
_geom_bond_publ_flag
Dy01 Cl02 2.5246(14) . ?
Dy01 N003 2.388(3) . ?
Dy01 N003 2.388(3) 2_655 ?
Dy01 N004 2.332(3) . ?
Dy01 N004 2.332(3) 2_655 ?
Dy01 C005 2.836(4) . ?
Dy01 C005 2.836(4) 2_655 ?
N003 C005 1.337(5) . ?
N003 C006 1.436(5) . ?
N004 C005 1.364(5) . ?
N004 C009 1.434(5) . ?
C005 C00K 1.564(6) . ?
C006 C008 1.404(5) . ?
C006 C00C 1.413(5) . ?
C007 H007 1.0000 . ?
C007 C00B 1.515(5) . ?
C007 C00H 1.534(6) . ?
C007 C00M 1.537(6) . ?
C008 C00D 1.397(5) . ?
C008 C00L 1.523(5) . ?
C009 C00B 1.410(5) . ?
C009 C00E 1.406(5) . ?
C00A H00A 1.0000 . ?
C00A C00C 1.524(5) . ?
C00A C00Q 1.527(6) . ?
C00A C00W 1.520(6) . ?
C00B C00O 1.398(6) . ?
C00C C00G 1.388(5) . ?
C00D H00D 0.9500 . ?
C00D C00F 1.382(6) . ?
C00E C00I 1.526(6) . ?
C00E C00N 1.394(6) . ?
C00F H00F 0.9500 . ?
C00F C00G 1.378(6) . ?
C00G H00G 0.9500 . ?
C00H H00B 0.9800 . ?
C00H H00C 0.9800 . ?
C00H H00E 0.9800 . ?
C00I H00I 1.0000 . ?
C00I C00R 1.536(6) . ?
C00I C00V 1.524(6) . ?
C00J H00H 0.9800 . ?
C00J H00J 0.9800 . ?
C00J H00K 0.9800 . ?
C00J C00K 1.544(5) . ?
C00K C00P 1.531(6) . ?
C00K C00U 1.531(5) . ?
C00L H00L 1.0000 . ?
C00L C00T 1.527(6) . ?
C00L C00X 1.535(6) . ?
C00M H00M 0.9800 . ?
C00M H00N 0.9800 . ?
C00M H00O 0.9800 . ?
C00N H00P 0.9500 . ?
C00N C00S 1.384(6) . ?
C00O H00Q 0.9500 . ?
C00O C00S 1.379(6) . ?
C00P H00R 0.9800 . ?
C00P H00S 0.9800 . ?
C00P H00T 0.9800 . ?
C00Q H00U 0.9800 . ?
C00Q H00V 0.9800 . ?
C00Q H00W 0.9800 . ?
C00R H00X 0.9800 . ?
C00R H00Y 0.9800 . ?
C00R H 0.9800 . ?
C00S H00Z 0.9500 . ?
C00T H00 0.9800 . ?
C00T HA 0.9800 . ?
C00T HB 0.9800 . ?
C00U H0AA 0.9800 . ?
C00U HC 0.9800 . ?
C00U HD 0.9800 . ?
C00V H1AA 0.9800 . ?
C00V HE 0.9800 . ?
C00V HF 0.9800 . ?
C00W H2AA 0.9800 . ?
C00W HG 0.9800 . ?
C00W HH 0.9800 . ?
C00X H3AA 0.9800 . ?
C00X HI 0.9800 . ?
C00X HJ 0.9800 . ?

loop_
_geom_torsion_atom_site_label_1
_geom_torsion_atom_site_label_2
_geom_torsion_atom_site_label_3
_geom_torsion_atom_site_label_4
_geom_torsion
_geom_torsion_site_symmetry_1
_geom_torsion_site_symmetry_2
_geom_torsion_site_symmetry_3
_geom_torsion_site_symmetry_4
_geom_torsion_publ_flag
Dy01 N003 C005 N004 9.2(3) . . . . ?
Dy01 N003 C005 C00K -167.1(3) . . . . ?
Dy01 N003 C006 C008 85.4(5) . . . . ?
Dy01 N003 C006 C00C -88.7(4) . . . . ?
Dy01 N004 C005 N003 -9.5(3) . . . . ?
Dy01 N004 C005 C00K 167.0(3) . . . . ?
Dy01 N004 C009 C00B -61.8(5) . . . . ?
Dy01 N004 C009 C00E 112.6(4) . . . . ?
Dy01 C005 C00K C00J -117.8(13) . . . . ?
Dy01 C005 C00K C00P 2.5(15) . . . . ?
Dy01 C005 C00K C00U 122.1(13) . . . . ?
N003 C005 C00K C00J -15.1(5) . . . . ?
N003 C005 C00K C00P 105.1(4) . . . . ?
N003 C005 C00K C00U -135.3(4) . . . . ?
N003 C006 C008 C00D -179.3(4) . . . . ?
N003 C006 C008 C00L -0.4(6) . . . . ?
N003 C006 C00C C00A 0.7(6) . . . . ?
N003 C006 C00C C00G -179.3(4) . . . . ?
N004 C005 C00K C00J 168.9(3) . . . . ?
N004 C005 C00K C00P -70.8(4) . . . . ?
N004 C005 C00K C00U 48.8(5) . . . . ?
N004 C009 C00B C007 4.9(6) . . . . ?
N004 C009 C00B C00O -179.3(4) . . . . ?
N004 C009 C00E C00I -1.3(6) . . . . ?
N004 C009 C00E C00N -179.8(4) . . . . ?
C005 N003 C006 C008 -91.6(5) . . . . ?
C005 N003 C006 C00C 94.3(5) . . . . ?
C005 N004 C009 C00B 84.2(5) . . . . ?
C005 N004 C009 C00E -101.4(5) . . . . ?
C006 N003 C005 Dy01 177.9(4) . . . . ?
C006 N003 C005 N004 -172.8(3) . . . . ?
C006 N003 C005 C00K 10.8(6) . . . . ?
C006 C008 C00D C00F 1.2(6) . . . . ?
C006 C008 C00L C00T 119.5(4) . . . . ?
C006 C008 C00L C00X -119.3(4) . . . . ?
C006 C00C C00G C00F -3.4(6) . . . . ?
C007 C00B C00O C00S 173.1(4) . . . . ?
C008 C006 C00C C00A -173.5(4) . . . . ?
C008 C006 C00C C00G 6.4(6) . . . . ?
C008 C00D C00F C00G 1.8(7) . . . . ?
C009 N004 C005 Dy01 -154.9(4) . . . . ?
C009 N004 C005 N003 -164.3(3) . . . . ?
C009 N004 C005 C00K 12.1(6) . . . . ?
C009 C00B C00O C00S -2.8(6) . . . . ?
C009 C00E C00I C00R 141.4(4) . . . . ?
C009 C00E C00I C00V -96.0(5) . . . . ?
C009 C00E C00N C00S 1.0(7) . . . . ?
C00A C00C C00G C00F 176.5(4) . . . . ?
C00B C009 C00E C00I 173.2(4) . . . . ?
C00B C009 C00E C00N -5.3(6) . . . . ?
C00B C00O C00S C00N -1.5(7) . . . . ?
C00C C006 C008 C00D -5.3(6) . . . . ?
C00C C006 C008 C00L 173.6(4) . . . . ?
C00D C008 C00L C00T -61.6(5) . . . . ?
C00D C008 C00L C00X 59.6(5) . . . . ?
C00D C00F C00G C00C -0.7(7) . . . . ?
C00E C009 C00B C007 -169.6(4) . . . . ?
C00E C009 C00B C00O 6.2(6) . . . . ?
C00E C00N C00S C00O 2.4(7) . . . . ?
C00H C007 C00B C009 92.7(4) . . . . ?
C00H C007 C00B C00O -83.1(5) . . . . ?
C00I C00E C00N C00S -177.5(4) . . . . ?
C00L C008 C00D C00F -177.8(4) . . . . ?
C00M C007 C00B C009 -144.5(4) . . . . ?
C00M C007 C00B C00O 39.7(5) . . . . ?
C00N C00E C00I C00R -40.1(6) . . . . ?
C00N C00E C00I C00V 82.5(5) . . . . ?
C00Q C00A C00C C006 138.9(4) . . . . ?
C00Q C00A C00C C00G -41.0(5) . . . . ?
C00W C00A C00C C006 -96.9(5) . . . . ?
C00W C00A C00C C00G 83.2(5) . . . . ?
